data_1572994
loop_
_publ_author_name
'Dou, Danyang'
'Zhang, Bingbing'
'Yang, Daqing'
'Wang, Ying'

_publ_section_title
;
 Large second harmonic generation and birefringence from extended
 octupolar &#x3c0;-conjugated structures.
;
_journal_issue 46
_journal_name_full 'Chemical science'
_journal_page_first 19496
_journal_page_last 19503
_journal_paper_doi 10.1039/d4sc05756b
_journal_volume 15
_journal_year 2024
_chemical_formula_sum 'C9 H6 Cs3 N13 O3'
_chemical_formula_weight 743.00
_space_group_crystal_system orthorhombic
_space_group_IT_number 33
_space_group_name_Hall 'P 2c -2n'
_space_group_name_H-M_alt 'P n a 21'
_atom_sites_solution_hydrogens difmap
_atom_sites_solution_primary direct
_audit_creation_method
;FinalCif V121 by Daniel Kratzert, Freiburg 2024, 
https://dkratzert.de/finalcif.html
;
_audit_update_record
;
2024-08-02 deposited with the CCDC.	2024-11-01 downloaded from the CCDC.
;
_cell_angle_alpha 90
_cell_angle_beta 90
_cell_angle_gamma 90
_cell_formula_units_Z 4
_cell_length_a 6.898(3)
_cell_length_b 21.946(8)
_cell_length_c 12.324(3)
_cell_measurement_reflns_used 3729
_cell_measurement_temperature 273(2)
_cell_measurement_theta_max 23.754
_cell_measurement_theta_min 3.2385
_cell_volume 1865.7(12)
_computing_cell_refinement 'SAINT V8.40B'
_computing_data_collection 'Bruker BIS 8.5.0.27 Release/2023-03-20 && APEX5 2023.9-2'
_computing_data_reduction 'SAINT V8.40B'
_computing_structure_refinement 'SHELXL-2018/3 (Sheldrick, 2018)'
_computing_structure_solution 'SHELXT 2014/5 (Sheldrick, 2014)'
_diffrn_ambient_environment N~2~
_diffrn_ambient_temperature 273(2)
_diffrn_detector CPAD
_diffrn_detector_area_resol_mean 7.41
_diffrn_detector_type 'Bruker PHOTON III'
_diffrn_measured_fraction_theta_full 0.998
_diffrn_measured_fraction_theta_max 0.998
_diffrn_measurement_device 'three-circle diffractometer'
_diffrn_measurement_device_type 'Bruker D8 VENTURE dual wavelength Mo/Cu'
_diffrn_measurement_method '\w and \f scans'
_diffrn_measurement_specimen_support 'MiTeGen micromount'
_diffrn_radiation_monochromator 'mirror optics'
_diffrn_radiation_probe x-ray
_diffrn_radiation_type MoK\a
_diffrn_radiation_wavelength 0.71073
_diffrn_reflns_av_R_equivalents 0.1502
_diffrn_reflns_av_unetI/netI 0.0689
_diffrn_reflns_Laue_measured_fraction_full 0.998
_diffrn_reflns_Laue_measured_fraction_max 0.998
_diffrn_reflns_limit_h_max 8
_diffrn_reflns_limit_h_min -8
_diffrn_reflns_limit_k_max 26
_diffrn_reflns_limit_k_min -26
_diffrn_reflns_limit_l_max 14
_diffrn_reflns_limit_l_min -14
_diffrn_reflns_number 29969
_diffrn_reflns_point_group_measured_fraction_full 0.997
_diffrn_reflns_point_group_measured_fraction_max 0.997
_diffrn_reflns_theta_full 24.996
_diffrn_reflns_theta_max 24.996
_diffrn_reflns_theta_min 1.895
_diffrn_source 'microfocus sealed X-ray tube'
_diffrn_source_current 1.4
_diffrn_source_type 'Incoatec I\ms'
_diffrn_source_voltage 50.0
_exptl_absorpt_coefficient_mu 5.874
_exptl_absorpt_correction_T_max 0.7456
_exptl_absorpt_correction_T_min 0.5485
_exptl_absorpt_correction_type multi-scan
_exptl_absorpt_process_details
;SADABS-2016/2 - Bruker AXS area detector scaling and absorption correction: 
Krause, L., Herbst-Irmer, R., Sheldrick G.M. & Stalke D., J. Appl. Cryst. 48 
(2015) 3-10
;
_exptl_crystal_colour colourless
_exptl_crystal_density_diffrn 2.645
_exptl_crystal_description needle
_exptl_crystal_F_000 1360
_refine_diff_density_max 1.656
_refine_diff_density_min -0.870
_refine_diff_density_rms 0.199
_refine_ls_abs_structure_details
;
 Refined as an inversion twin.
;
_refine_ls_abs_structure_Flack 0.13(8)
_refine_ls_extinction_method none
_refine_ls_goodness_of_fit_ref 1.084
_refine_ls_hydrogen_treatment refxyz
_refine_ls_matrix_type full
_refine_ls_number_parameters 272
_refine_ls_number_reflns 3267
_refine_ls_number_restraints 22
_refine_ls_restrained_S_all 1.081
_refine_ls_R_factor_all 0.0692
_refine_ls_R_factor_gt 0.0517
_refine_ls_shift/su_max 0.000
_refine_ls_shift/su_mean 0.000
_refine_ls_structure_factor_coef Fsqd
_refine_ls_weighting_details 'w=1/[\s^2^(Fo^2^)+(0.0463P)^2^+9.5300P] where P=(Fo^2^+2Fc^2^)/3'
_refine_ls_weighting_scheme calc
_refine_ls_wR_factor_gt 0.1139
_refine_ls_wR_factor_ref 0.1217
_reflns_Friedel_coverage 0.899
_reflns_Friedel_fraction_full 0.995
_reflns_Friedel_fraction_max 0.995
_reflns_number_gt 2716
_reflns_number_total 3267
_reflns_threshold_expression 'I > 2\s(I)'
_cod_data_source_file d4sc05756b2.cif
_cod_data_source_block mo_0304DDYCs0601
_cod_depositor_comments 'Adding full bibliography for 1572993--1572994.cif.'
_cod_original_cell_volume 1865.7(11)
_cod_database_code 1572994
_shelx_shelxl_version_number 2018/3
_shelx_space_group_comment
;
The symmetry employed for this shelxl refinement is uniquely defined
by the following loop, which should always be used as a source of
symmetry information in preference to the above space-group names.
They are only intended as comments.
;
_olex2_diffrn_ambient_temperature_device 'Oxford Cryostream 800'

loop_
_space_group_symop_operation_xyz
'x, y, z'
'-x, -y, z+1/2'
'x+1/2, -y+1/2, z'
'-x+1/2, y+1/2, z+1/2'

loop_
_atom_site_label
_atom_site_type_symbol
_atom_site_fract_x
_atom_site_fract_y
_atom_site_fract_z
_atom_site_U_iso_or_equiv
_atom_site_adp_type
_atom_site_occupancy
_atom_site_site_symmetry_order
_atom_site_calc_flag
_atom_site_refinement_flags_posn
_atom_site_refinement_flags_adp
_atom_site_refinement_flags_occupancy
_atom_site_disorder_assembly
_atom_site_disorder_group
Cs1 Cs 0.3235(2) 0.32930(8) 0.43573(11) 0.0512(5) Uani 1 1 d . . . . .
Cs2 Cs 0.71228(19) 0.39966(6) -0.23514(11) 0.0396(4) Uani 1 1 d . . . . .
Cs3 Cs 0.6893(2) 0.02941(6) -0.02991(11) 0.0419(4) Uani 1 1 d . . . . .
N1 N 0.483(2) 0.1183(7) 0.2806(14) 0.028(4) Uani 1 1 d . . . . .
N2 N 0.498(3) 0.3222(8) 0.1921(14) 0.027(4) Uani 1 1 d . . . . .
N3 N 0.485(2) 0.2204(7) 0.2394(14) 0.028(4) Uani 1 1 d . . . . .
N4 N 0.522(2) 0.2481(7) 0.0561(13) 0.024(4) Uani 1 1 d . . . . .
N5 N 0.512(3) 0.1435(7) 0.1013(14) 0.029(4) Uani 1 1 d . . . . .
N6 N 0.522(2) 0.4245(7) 0.1386(15) 0.029(4) Uani 1 1 d . . . . .
N7 N 0.531(2) 0.3499(7) 0.0057(13) 0.026(4) Uani 1 1 d . U . . .
N8 N 0.558(2) 0.2773(8) -0.1259(14) 0.027(4) Uani 1 1 d . . . . .
N9 N 0.582(3) 0.2007(7) -0.2541(14) 0.035(4) Uani 1 1 d . . . . .
N10 N 0.633(3) 0.2742(9) -0.4012(15) 0.038(4) Uani 1 1 d . . . . .
N11 N 0.498(3) 0.0104(8) 0.2304(17) 0.042(5) Uani 1 1 d . . . . .
N12 N 0.488(3) 0.4567(11) 0.3276(16) 0.046(5) Uani 1 1 d . . . . .
N13 N 0.542(2) 0.1706(7) -0.0786(14) 0.026(4) Uani 1 1 d . . . . .
C1 C 0.501(3) 0.4395(10) 0.241(2) 0.037(5) Uani 1 1 d . . . . .
C2 C 0.502(3) 0.2639(8) 0.1655(16) 0.023(4) Uani 1 1 d . . . . .
C3 C 0.490(3) 0.1621(10) 0.2048(17) 0.030(5) Uani 1 1 d . . . . .
C4 C 0.526(3) 0.1860(8) 0.0241(16) 0.020(4) Uani 1 1 d . U . . .
C5 C 0.514(3) 0.3635(10) 0.1128(19) 0.033(5) Uani 1 1 d . . . . .
C6 C 0.535(3) 0.2939(8) -0.0239(17) 0.026(4) Uani 1 1 d . . . . .
C7 C 0.606(3) 0.2418(10) -0.3281(15) 0.029(5) Uani 1 1 d . . . . .
C8 C 0.559(3) 0.2175(10) -0.1497(15) 0.024(4) Uani 1 1 d . . . . .
C9 C 0.492(3) 0.0623(9) 0.2496(18) 0.029(5) Uani 1 1 d . . . . .
O1 O 0.762(2) 0.4946(10) -0.0137(13) 0.061(5) Uani 1 1 d D . . . .
H1A H 0.71(4) 0.461(7) 0.009(18) 0.085 Uiso 1 1 d D U . . .
H1B H 0.76(4) 0.501(12) -0.084(5) 0.085 Uiso 1 1 d D U . . .
O2 O 0.834(4) 0.3762(10) -0.4951(15) 0.081(7) Uani 1 1 d D . . . .
H2A H 0.84(5) 0.370(13) -0.566(5) 0.113 Uiso 1 1 d D U . . .
H2B H 0.80(5) 0.345(9) -0.455(19) 0.113 Uiso 1 1 d D U . . .
O3 O 0.296(3) 0.4060(9) 0.683(3) 0.090(8) Uani 1 1 d D . . . .
H3A H 0.39(4) 0.391(13) 0.64(2) 0.125 Uiso 1 1 d D U . . .
H3B H 0.24(5) 0.380(12) 0.73(2) 0.125 Uiso 1 1 d D U . . .

loop_
_atom_site_aniso_label
_atom_site_aniso_U_11
_atom_site_aniso_U_22
_atom_site_aniso_U_33
_atom_site_aniso_U_23
_atom_site_aniso_U_13
_atom_site_aniso_U_12
Cs1 0.0535(9) 0.0661(10) 0.0339(8) 0.0177(7) -0.0027(7) -0.0016(8)
Cs2 0.0470(7) 0.0313(6) 0.0403(8) 0.0041(6) 0.0018(8) -0.0011(6)
Cs3 0.0444(8) 0.0421(8) 0.0393(8) -0.0134(6) -0.0036(7) 0.0035(7)
N1 0.037(9) 0.021(8) 0.026(10) -0.002(7) -0.005(8) 0.003(6)
N2 0.038(9) 0.022(9) 0.020(9) 0.000(7) 0.002(7) -0.001(7)
N3 0.042(10) 0.021(8) 0.021(9) -0.009(7) -0.006(7) -0.003(7)
N4 0.029(9) 0.016(8) 0.026(9) 0.003(7) 0.000(7) 0.002(7)
N5 0.040(10) 0.024(9) 0.022(9) 0.009(8) 0.002(7) 0.003(8)
N6 0.032(10) 0.024(9) 0.031(10) -0.010(8) 0.000(8) 0.002(7)
N7 0.034(6) 0.020(6) 0.024(6) -0.008(5) 0.000(5) 0.001(5)
N8 0.033(9) 0.019(9) 0.029(9) -0.009(7) 0.000(8) -0.002(7)
N9 0.053(11) 0.027(9) 0.024(10) -0.003(8) 0.000(9) 0.001(8)
N10 0.037(11) 0.046(11) 0.032(11) 0.004(9) -0.007(8) 0.012(9)
N11 0.054(12) 0.030(11) 0.042(11) 0.013(9) 0.002(9) 0.011(9)
N12 0.044(12) 0.068(14) 0.026(12) -0.011(10) -0.002(9) 0.010(10)
N13 0.040(9) 0.020(8) 0.018(9) 0.006(7) 0.003(7) -0.004(7)
C1 0.031(12) 0.033(12) 0.046(17) 0.003(11) -0.009(10) -0.003(9)
C2 0.023(10) 0.025(11) 0.021(11) -0.009(9) 0.004(8) -0.003(8)
C3 0.018(10) 0.043(13) 0.029(12) 0.006(10) -0.009(8) -0.008(9)
C4 0.023(6) 0.017(7) 0.020(7) -0.006(6) 0.000(5) 0.002(5)
C5 0.030(12) 0.031(12) 0.038(13) -0.003(10) 0.001(9) 0.000(9)
C6 0.034(11) 0.026(10) 0.019(9) -0.013(9) 0.003(9) 0.000(8)
C7 0.031(12) 0.046(13) 0.010(10) -0.005(10) 0.007(8) -0.002(10)
C8 0.023(10) 0.031(11) 0.018(11) -0.016(9) -0.003(8) 0.003(9)
C9 0.030(11) 0.027(11) 0.031(12) 0.005(10) -0.002(9) -0.005(8)
O1 0.047(10) 0.102(15) 0.033(10) 0.046(10) -0.003(8) -0.011(9)
O2 0.15(2) 0.061(12) 0.030(10) -0.001(9) 0.028(12) -0.025(14)
O3 0.047(12) 0.050(12) 0.17(3) 0.011(15) 0.008(13) -0.001(10)

loop_
_atom_type_symbol
_atom_type_description
_atom_type_scat_dispersion_real
_atom_type_scat_dispersion_imag
_atom_type_scat_source
C C 0.0033 0.0016 'International Tables Vol C Tables 4.2.6.8 and 6.1.1.4'
H H 0.0000 0.0000 'International Tables Vol C Tables 4.2.6.8 and 6.1.1.4'
Cs Cs -0.3680 2.1192 'International Tables Vol C Tables 4.2.6.8 and 6.1.1.4'
N N 0.0061 0.0033 'International Tables Vol C Tables 4.2.6.8 and 6.1.1.4'
O O 0.0106 0.0060 'International Tables Vol C Tables 4.2.6.8 and 6.1.1.4'

loop_
_geom_angle_atom_site_label_1
_geom_angle_atom_site_label_2
_geom_angle_atom_site_label_3
_geom_angle
_geom_angle_site_symmetry_1
_geom_angle_site_symmetry_3
_geom_angle_publ_flag
N10 Cs1 N2 108.6(5) 1_556 . ?
N10 Cs1 N1 175.8(5) 1_556 3_455 ?
N2 Cs1 N1 74.9(4) . 3_455 ?
N10 Cs1 N12 110.4(5) 1_556 . ?
N2 Cs1 N12 62.5(5) . . ?
N1 Cs1 N12 73.1(4) 3_455 . ?
N10 Cs1 N10 67.7(3) 1_556 3_456 ?
N2 Cs1 N10 132.7(5) . 3_456 ?
N1 Cs1 N10 108.3(4) 3_455 3_456 ?
N12 Cs1 N10 164.8(5) . 3_456 ?
N10 Cs1 O3 70.5(5) 1_556 . ?
N2 Cs1 O3 148.6(5) . . ?
N1 Cs1 O3 107.8(5) 3_455 . ?
N12 Cs1 O3 87.9(5) . . ?
N10 Cs1 O3 77.2(5) 3_456 . ?
N10 Cs1 N3 139.5(4) 1_556 3_455 ?
N2 Cs1 N3 66.2(4) . 3_455 ?
N1 Cs1 N3 39.4(4) 3_455 3_455 ?
N12 Cs1 N3 102.2(4) . 3_455 ?
N10 Cs1 N3 86.7(4) 3_456 3_455 ?
O3 Cs1 N3 135.3(4) . 3_455 ?
N10 Cs1 N3 87.9(4) 1_556 . ?
N2 Cs1 N3 39.2(4) . . ?
N1 Cs1 N3 93.7(4) 3_455 . ?
N12 Cs1 N3 100.7(4) . . ?
N10 Cs1 N3 94.3(4) 3_456 . ?
O3 Cs1 N3 158.5(5) . . ?
N3 Cs1 N3 62.4(3) 3_455 . ?
N10 Cs1 C1 116.5(5) 1_556 . ?
N2 Cs1 C1 44.9(5) . . ?
N1 Cs1 C1 67.5(4) 3_455 . ?
N12 Cs1 C1 18.1(5) . . ?
N10 Cs1 C1 175.3(5) 3_456 . ?
O3 Cs1 C1 106.0(6) . . ?
N3 Cs1 C1 88.7(4) 3_455 . ?
N3 Cs1 C1 83.9(5) . . ?
N10 Cs1 C7 66.8(5) 1_556 3_456 ?
N2 Cs1 C7 151.3(5) . 3_456 ?
N1 Cs1 C7 109.0(5) 3_455 3_456 ?
N12 Cs1 C7 146.2(5) . 3_456 ?
N10 Cs1 C7 18.6(5) 3_456 3_456 ?
O3 Cs1 C7 58.9(5) . 3_456 ?
N3 Cs1 C7 98.3(4) 3_455 3_456 ?
N3 Cs1 C7 112.6(4) . 3_456 ?
C1 Cs1 C7 163.5(5) . 3_456 ?
N10 Cs1 O2 125.8(5) 1_556 1_456 ?
N2 Cs1 O2 125.2(5) . 1_456 ?
N1 Cs1 O2 50.5(4) 3_455 1_456 ?
N12 Cs1 O2 100.0(5) . 1_456 ?
N10 Cs1 O2 71.5(5) 3_456 1_456 ?
O3 Cs1 O2 66.9(5) . 1_456 ?
N3 Cs1 O2 68.5(4) 3_455 1_456 ?
N3 Cs1 O2 129.6(4) . 1_456 ?
C1 Cs1 O2 106.3(5) . 1_456 ?
C7 Cs1 O2 63.2(5) 3_456 1_456 ?
N10 Cs1 C3 159.1(5) 1_556 3_455 ?
N2 Cs1 C3 61.0(5) . 3_455 ?
N1 Cs1 C3 21.3(4) 3_455 3_455 ?
N12 Cs1 C3 81.8(5) . 3_455 ?
N10 Cs1 C3 105.0(5) 3_456 3_455 ?
O3 Cs1 C3 128.3(5) . 3_455 ?
N3 Cs1 C3 21.5(4) 3_455 3_455 ?
N3 Cs1 C3 72.8(4) . 3_455 ?
C1 Cs1 C3 70.3(5) . 3_455 ?
C7 Cs1 C3 112.7(5) 3_456 3_455 ?
O2 Cs1 C3 65.5(5) 1_456 3_455 ?
N10 Cs1 H3A 62(6) 1_556 . ?
N2 Cs1 H3A 141(5) . . ?
N1 Cs1 H3A 117(5) 3_455 . ?
N12 Cs1 H3A 85(6) . . ?
N10 Cs1 H3A 81(6) 3_456 . ?
O3 Cs1 H3A 12(5) . . ?
N3 Cs1 H3A 147(5) 3_455 . ?
N3 Cs1 H3A 149(5) . . ?
C1 Cs1 H3A 102(6) . . ?
C7 Cs1 H3A 64(5) 3_456 . ?
O2 Cs1 H3A 79(5) 1_456 . ?
C3 Cs1 H3A 138(5) 3_455 . ?
O3 Cs2 N11 120.9(5) 1_554 4_654 ?
O3 Cs2 N8 82.1(5) 1_554 . ?
N11 Cs2 N8 155.8(5) 4_654 . ?
O3 Cs2 O2 85.9(8) 1_554 . ?
N11 Cs2 O2 80.3(5) 4_654 . ?
N8 Cs2 O2 111.0(5) . . ?
O3 Cs2 N13 148.2(5) 1_554 3 ?
N11 Cs2 N13 90.1(5) 4_654 3 ?
N8 Cs2 N13 66.3(4) . 3 ?
O2 Cs2 N13 108.0(6) . 3 ?
O3 Cs2 N9 135.9(5) 1_554 3 ?
N11 Cs2 N9 90.9(5) 4_654 3 ?
N8 Cs2 N9 74.5(4) . 3 ?
O2 Cs2 N9 69.1(6) . 3 ?
N13 Cs2 N9 39.5(4) 3 3 ?
O3 Cs2 N7 87.5(7) 1_554 . ?
N11 Cs2 N7 126.4(5) 4_654 . ?
N8 Cs2 N7 40.3(4) . . ?
O2 Cs2 N7 151.3(4) . . ?
N13 Cs2 N7 66.4(4) 3 . ?
N9 Cs2 N7 97.4(4) 3 . ?
O3 Cs2 O1 109.2(6) 1_554 . ?
N11 Cs2 O1 65.2(5) 4_654 . ?
N8 Cs2 O1 102.0(4) . . ?
O2 Cs2 O1 145.4(5) . . ?
N13 Cs2 O1 75.8(4) 3 . ?
N9 Cs2 O1 111.9(4) 3 . ?
N7 Cs2 O1 62.6(4) . . ?
O3 Cs2 N10 72.2(5) 1_554 . ?
N11 Cs2 N10 128.8(5) 4_654 . ?
N8 Cs2 N10 61.9(5) . . ?
O2 Cs2 N10 49.8(5) . . ?
N13 Cs2 N10 94.6(4) 3 . ?
N9 Cs2 N10 63.9(4) 3 . ?
N7 Cs2 N10 101.7(4) . . ?
O1 Cs2 N10 163.8(4) . . ?
O3 Cs2 N12 70.3(5) 1_554 2_664 ?
N11 Cs2 N12 65.8(5) 4_654 2_664 ?
N8 Cs2 N12 122.0(5) . 2_664 ?
O2 Cs2 N12 116.4(5) . 2_664 ?
N13 Cs2 N12 123.3(4) 3 2_664 ?
N9 Cs2 N12 153.3(4) 3 2_664 ?
N7 Cs2 N12 87.2(4) . 2_664 ?
O1 Cs2 N12 47.6(4) . 2_664 ?
N10 Cs2 N12 140.9(4) . 2_664 ?
O3 Cs2 C8 137.9(5) 1_554 3 ?
N11 Cs2 C8 99.5(5) 4_654 3 ?
N8 Cs2 C8 60.4(4) . 3 ?
O2 Cs2 C8 90.2(6) . 3 ?
N13 Cs2 C8 21.7(4) 3 3 ?
N9 Cs2 C8 21.6(4) 3 3 ?
N7 Cs2 C8 76.3(4) . 3 ?
O1 Cs2 C8 97.5(4) . 3 ?
N10 Cs2 C8 73.5(4) . 3 ?
N12 Cs2 C8 145.0(5) 2_664 3 ?
O3 Cs2 C6 87.1(6) 1_554 . ?
N11 Cs2 C6 141.6(5) 4_654 . ?
N8 Cs2 C6 20.4(4) . . ?
O2 Cs2 C6 131.3(4) . . ?
N13 Cs2 C6 62.1(4) 3 . ?
N9 Cs2 C6 83.7(4) 3 . ?
N7 Cs2 C6 20.3(4) . . ?
O1 Cs2 C6 81.7(4) . . ?
N10 Cs2 C6 82.3(4) . . ?
N12 Cs2 C6 106.1(4) 2_664 . ?
C8 Cs2 C6 64.8(4) 3 . ?
O3 Cs2 H1A 106(5) 1_554 . ?
N11 Cs2 H1A 79.5(15) 4_654 . ?
N8 Cs2 H1A 87.3(9) . . ?
O2 Cs2 H1A 159.8(18) . . ?
N13 Cs2 H1A 71(5) 3 . ?
N9 Cs2 H1A 110(5) 3 . ?
N7 Cs2 H1A 47.9(7) . . ?
O1 Cs2 H1A 14.8(5) . . ?
N10 Cs2 H1A 149.2(9) . . ?
N12 Cs2 H1A 55(4) 2_664 . ?
C8 Cs2 H1A 92(5) 3 . ?
C6 Cs2 H1A 66.9(8) . . ?
O3 Cs2 H1B 106(6) 1_554 . ?
N11 Cs2 H1B 56(4) 4_654 . ?
N8 Cs2 H1B 114(3) . . ?
O2 Cs2 H1B 134(3) . . ?
N13 Cs2 H1B 85(5) 3 . ?
N9 Cs2 H1B 118(5) 3 . ?
N7 Cs2 H1B 74(3) . . ?
O1 Cs2 H1B 13(3) . . ?
N10 Cs2 H1B 176(4) . . ?
N12 Cs2 H1B 39(5) 2_664 . ?
C8 Cs2 H1B 106(5) 3 . ?
C6 Cs2 H1B 94(3) . . ?
H1A Cs2 H1B 27(2) . . ?
O3 Cs2 H2B 85(7) 1_554 . ?
N11 Cs2 H2B 93(4) 4_654 . ?
N8 Cs2 H2B 96.3(17) . . ?
O2 Cs2 H2B 14.8(14) . . ?
N13 Cs2 H2B 101(6) 3 . ?
N9 Cs2 H2B 62(6) 3 . ?
N7 Cs2 H2B 136.6(17) . . ?
O1 Cs2 H2B 158(5) . . ?
N10 Cs2 H2B 36(3) . . ?
N12 Cs2 H2B 129(4) 2_664 . ?
C8 Cs2 H2B 81(6) 3 . ?
C6 Cs2 H2B 116.5(16) . . ?
H1A Cs2 H2B 169(8) . . ?
H1B Cs2 H2B 149(4) . . ?
O3 Cs2 H3A 16(2) 1_554 1_554 ?
N11 Cs2 H3A 120(6) 4_654 1_554 ?
N8 Cs2 H3A 84(6) . 1_554 ?
O2 Cs2 H3A 70(2) . 1_554 ?
N13 Cs2 H3A 148(6) 3 1_554 ?
N9 Cs2 H3A 122(4) 3 1_554 ?
N7 Cs2 H3A 99(4) . 1_554 ?
O1 Cs2 H3A 125(3) . 1_554 ?
N10 Cs2 H3A 59(4) . 1_554 ?
N12 Cs2 H3A 82(5) 2_664 1_554 ?
C8 Cs2 H3A 130(5) 3 1_554 ?
C6 Cs2 H3A 94(6) . 1_554 ?
H1A Cs2 H3A 122(5) . 1_554 ?
H1B Cs2 H3A 120(7) . 1_554 ?
H2B Cs2 H3A 68(7) . 1_554 ?
O1 Cs3 N5 74.4(5) 3_455 . ?
O1 Cs3 N12 128.5(5) 3_455 4_644 ?
N5 Cs3 N12 155.7(5) . 4_644 ?
O1 Cs3 N6 134.8(4) 3_455 3 ?
N5 Cs3 N6 72.9(4) . 3 ?
N12 Cs3 N6 90.8(4) 4_644 3 ?
O1 Cs3 N13 82.8(5) 3_455 . ?
N5 Cs3 N13 41.3(4) . . ?
N12 Cs3 N13 124.8(5) 4_644 . ?
N6 Cs3 N13 92.4(4) 3 . ?
O1 Cs3 N11 68.4(5) 3_455 2_654 ?
N5 Cs3 N11 120.0(4) . 2_654 ?
N12 Cs3 N11 70.1(5) 4_644 2_654 ?
N6 Cs3 N11 156.6(5) 3 2_654 ?
N13 Cs3 N11 88.0(4) . 2_654 ?
O1 Cs3 O2 76.7(6) 3_455 4_645 ?
N5 Cs3 O2 133.5(5) . 4_645 ?
N12 Cs3 O2 67.4(6) 4_644 4_645 ?
N6 Cs3 O2 105.1(5) 3 4_645 ?
N13 Cs3 O2 159.1(6) . 4_645 ?
N11 Cs3 O2 80.4(4) 2_654 4_645 ?
O1 Cs3 N11 63.1(5) 3_455 . ?
N5 Cs3 N11 59.2(4) . . ?
N12 Cs3 N11 134.1(5) 4_644 . ?
N6 Cs3 N11 73.6(5) 3 . ?
N13 Cs3 N11 99.3(4) . . ?
N11 Cs3 N11 129.38(6) 2_654 . ?
O2 Cs3 N11 75.4(5) 4_645 . ?
O1 Cs3 N7 140.4(5) 3_455 3 ?
N5 Cs3 N7 67.2(4) . 3 ?
N12 Cs3 N7 88.7(5) 4_644 3 ?
N6 Cs3 N7 39.3(4) 3 3 ?
N13 Cs3 N7 62.1(4) . 3 ?
N11 Cs3 N7 123.9(4) 2_654 3 ?
O2 Cs3 N7 138.6(5) 4_645 3 ?
N11 Cs3 N7 103.0(4) . 3 ?
O1 Cs3 C9 67.1(4) 3_455 2_654 ?
N5 Cs3 C9 132.9(5) . 2_654 ?
N12 Cs3 C9 63.7(5) 4_644 2_654 ?
N6 Cs3 C9 154.0(4) 3 2_654 ?
N13 Cs3 C9 106.2(4) . 2_654 ?
N11 Cs3 C9 18.8(5) 2_654 2_654 ?
O2 Cs3 C9 61.7(5) 4_645 2_654 ?
N11 Cs3 C9 119.6(5) . 2_654 ?
N7 Cs3 C9 137.3(4) 3 2_654 ?
O1 Cs3 C4 81.5(5) 3_455 . ?
N5 Cs3 C4 21.0(4) . . ?
N12 Cs3 C4 139.9(5) 4_644 . ?
N6 Cs3 C4 79.0(4) 3 . ?
N13 Cs3 C4 20.9(4) . . ?
N11 Cs3 C4 106.6(4) 2_654 . ?
O2 Cs3 C4 152.7(5) 4_645 . ?
N11 Cs3 C4 80.2(4) . . ?
N7 Cs3 C4 59.1(4) 3 . ?
C9 Cs3 C4 123.5(4) 2_654 . ?
O1 Cs3 C5 132.5(5) 3_455 3 ?
N5 Cs3 C5 59.7(5) . 3 ?
N12 Cs3 C5 98.8(5) 4_644 3 ?
N6 Cs3 C5 21.7(4) 3 3 ?
N13 Cs3 C5 71.2(4) . 3 ?
N11 Cs3 C5 145.4(5) 2_654 3 ?
O2 Cs3 C5 126.8(5) 4_645 3 ?
N11 Cs3 C5 82.4(5) . 3 ?
N7 Cs3 C5 21.5(4) 3 3 ?
C9 Cs3 C5 157.6(5) 2_654 3 ?
C4 Cs3 C5 60.3(4) . 3 ?
C9 N1 C3 118.4(18) . . ?
C9 N1 Cs1 118.5(13) . 3 ?
C3 N1 Cs1 97.3(11) . 3 ?
C2 N2 C5 118.2(18) . . ?
C2 N2 Cs1 106.6(12) . . ?
C5 N2 Cs1 132.5(13) . . ?
C2 N3 C3 117.6(17) . . ?
C2 N3 Cs1 129.4(13) . 3 ?
C3 N3 Cs1 84.6(11) . 3 ?
C2 N3 Cs1 90.7(11) . . ?
C3 N3 Cs1 148.8(13) . . ?
Cs1 N3 Cs1 87.1(4) 3 . ?
C2 N4 C6 120.2(16) . . ?
C2 N4 C4 120.6(16) . . ?
C6 N4 C4 119.2(16) . . ?
C4 N5 C3 118.1(17) . . ?
C4 N5 Cs3 99.1(12) . . ?
C3 N5 Cs3 138.9(13) . . ?
C1 N6 C5 118(2) . . ?
C1 N6 Cs3 117.2(13) . 3_455 ?
C5 N6 Cs3 97.2(13) . 3_455 ?
C6 N7 C5 119.3(19) . . ?
C6 N7 Cs2 93.0(12) . . ?
C5 N7 Cs2 144.1(13) . . ?
C6 N7 Cs3 133.5(13) . 3_455 ?
C5 N7 Cs3 84.2(11) . 3_455 ?
Cs2 N7 Cs3 84.1(4) . 3_455 ?
C6 N8 C8 118.6(18) . . ?
C6 N8 Cs2 102.1(12) . . ?
C8 N8 Cs2 136.7(13) . . ?
C7 N9 C8 119.9(18) . . ?
C7 N9 Cs2 127.0(14) . 3_455 ?
C8 N9 Cs2 91.3(12) . 3_455 ?
C7 N10 Cs1 128.0(16) . 1_554 ?
C7 N10 Cs1 96.6(14) . 3_554 ?
Cs1 N10 Cs1 98.3(5) 1_554 3_554 ?
C7 N10 Cs2 93.0(14) . . ?
Cs1 N10 Cs2 100.2(5) 1_554 . ?
Cs1 N10 Cs2 147.2(6) 3_554 . ?
C9 N11 Cs2 138.2(17) . 4_645 ?
C9 N11 Cs3 93.6(16) . 2_655 ?
Cs2 N11 Cs3 85.7(5) 4_645 2_655 ?
C9 N11 Cs3 94.8(16) . . ?
Cs2 N11 Cs3 88.7(5) 4_645 . ?
Cs3 N11 Cs3 171.6(6) 2_655 . ?
C1 N12 Cs3 127.8(18) . 4_655 ?
C1 N12 Cs1 97.2(18) . . ?
Cs3 N12 Cs1 115.6(6) 4_655 . ?
C1 N12 Cs2 97.1(17) . 2_665 ?
Cs3 N12 Cs2 87.0(5) 4_655 2_665 ?
Cs1 N12 Cs2 135.4(6) . 2_665 ?
C4 N13 C8 115.7(17) . . ?
C4 N13 Cs3 95.3(11) . . ?
C8 N13 Cs3 143.1(12) . . ?
C4 N13 Cs2 128.0(12) . 3_455 ?
C8 N13 Cs2 92.0(11) . 3_455 ?
Cs3 N13 Cs2 83.3(4) . 3_455 ?
N12 C1 N6 175(3) . . ?
N12 C1 Cs1 64.7(16) . . ?
N6 C1 Cs1 120.4(14) . . ?
N12 C1 Cs2 65.8(16) . 2_665 ?
N6 C1 Cs2 110.3(14) . 2_665 ?
Cs1 C1 Cs2 115.7(7) . 2_665 ?
N2 C2 N3 121.6(18) . . ?
N2 C2 N4 118.8(18) . . ?
N3 C2 N4 119.5(16) . . ?
N2 C2 Cs1 54.1(10) . . ?
N3 C2 Cs1 69.1(10) . . ?
N4 C2 Cs1 164.2(13) . . ?
N1 C3 N5 116.5(19) . . ?
N1 C3 N3 117.3(19) . . ?
N5 C3 N3 126.1(18) . . ?
N1 C3 Cs1 61.4(10) . 3 ?
N5 C3 Cs1 132.8(13) . 3 ?
N3 C3 Cs1 73.9(10) . 3 ?
N13 C4 N5 120.8(17) . . ?
N13 C4 N4 121.1(17) . . ?
N5 C4 N4 118.1(17) . . ?
N13 C4 Cs3 63.9(10) . . ?
N5 C4 Cs3 59.9(10) . . ?
N4 C4 Cs3 162.7(12) . . ?
N2 C5 N7 124.6(19) . . ?
N2 C5 N6 120(2) . . ?
N7 C5 N6 116(2) . . ?
N2 C5 Cs3 136.9(14) . 3_455 ?
N7 C5 Cs3 74.3(12) . 3_455 ?
N6 C5 Cs3 61.1(11) . 3_455 ?
N7 C6 N8 122.6(19) . . ?
N7 C6 N4 118.8(18) . . ?
N8 C6 N4 118.5(17) . . ?
N7 C6 Cs2 66.8(11) . . ?
N8 C6 Cs2 57.5(11) . . ?
N4 C6 Cs2 163.8(13) . . ?
N10 C7 N9 173(2) . . ?
N10 C7 Cs1 64.9(13) . 3_554 ?
N9 C7 Cs1 108.6(13) . 3_554 ?
N10 C7 Cs2 68.8(14) . . ?
N9 C7 Cs2 117.2(12) . . ?
Cs1 C7 Cs2 124.5(6) 3_554 . ?
N8 C8 N9 118.4(19) . . ?
N8 C8 N13 126.8(17) . . ?
N9 C8 N13 114.9(18) . . ?
N8 C8 Cs2 137.9(13) . 3_455 ?
N9 C8 Cs2 67.1(11) . 3_455 ?
N13 C8 Cs2 66.3(10) . 3_455 ?
N11 C9 N1 174(2) . . ?
N11 C9 Cs3 67.6(14) . 2_655 ?
N1 C9 Cs3 106.9(13) . 2_655 ?
N11 C9 Cs3 67.3(15) . . ?
N1 C9 Cs3 118.1(13) . . ?
Cs3 C9 Cs3 134.9(6) 2_655 . ?
Cs3 O1 Cs2 86.6(5) 3 . ?
Cs3 O1 H1A 108(10) 3 . ?
Cs2 O1 H1A 73(10) . . ?
Cs3 O1 H1B 90(10) 3 . ?
Cs2 O1 H1B 47(10) . . ?
H1A O1 H1B 116(6) . . ?
Cs2 O2 Cs3 87.5(5) . 4_654 ?
Cs2 O2 Cs1 120.1(8) . 1_654 ?
Cs3 O2 Cs1 107.2(6) 4_654 1_654 ?
Cs2 O2 Cs1 91.3(6) . 1_554 ?
Cs3 O2 Cs1 101.4(7) 4_654 1_554 ?
Cs1 O2 Cs1 137.6(6) 1_654 1_554 ?
Cs2 O2 H2A 170(10) . . ?
Cs3 O2 H2A 92(10) 4_654 . ?
Cs1 O2 H2A 70(10) 1_654 . ?
Cs1 O2 H2A 79(10) 1_554 . ?
Cs2 O2 H2B 61(10) . . ?
Cs3 O2 H2B 146(10) 4_654 . ?
Cs1 O2 H2B 99(10) 1_654 . ?
Cs1 O2 H2B 70(10) 1_554 . ?
H2A O2 H2B 117(6) . . ?
Cs2 O3 Cs1 102.4(6) 1_556 . ?
Cs2 O3 H3A 61(10) 1_556 . ?
Cs1 O3 H3A 42(10) . . ?
Cs2 O3 H3B 98(10) 1_556 . ?
Cs1 O3 H3B 107(10) . . ?
H3A O3 H3B 116(6) . . ?

loop_
_geom_bond_atom_site_label_1
_geom_bond_atom_site_label_2
_geom_bond_distance
_geom_bond_site_symmetry_2
_geom_bond_publ_flag
Cs1 N10 3.172(18) 1_556 ?
Cs1 N2 3.238(17) . ?
Cs1 N1 3.242(16) 3_455 ?
Cs1 N12 3.30(2) . ?
Cs1 N10 3.304(19) 3_456 ?
Cs1 O3 3.49(3) . ?
Cs1 N3 3.534(17) 3_455 ?
Cs1 N3 3.578(16) . ?
Cs1 C1 3.62(2) . ?
Cs1 C7 3.626(19) 3_456 ?
Cs1 O2 3.63(3) 1_456 ?
Cs1 C3 3.66(2) 3_455 ?
Cs1 H3A 2.9(3) . ?
Cs2 O3 3.05(2) 1_554 ?
Cs2 N11 3.174(18) 4_654 ?
Cs2 N8 3.188(17) . ?
Cs2 O2 3.352(18) . ?
Cs2 N13 3.357(17) 3 ?
Cs2 N9 3.378(17) 3 ?
Cs2 N7 3.401(17) . ?
Cs2 O1 3.45(2) . ?
Cs2 N10 3.474(19) . ?
Cs2 N12 3.53(2) 2_664 ?
Cs2 C8 3.66(2) 3 ?
Cs2 C6 3.70(2) . ?
Cs2 H1A 3.3(2) . ?
Cs2 H1B 2.9(2) . ?
Cs2 H2B 3.0(3) . ?
Cs2 H3A 2.7(4) 1_554 ?
Cs3 O1 2.998(17) 3_455 ?
Cs3 N5 3.221(17) . ?
Cs3 N12 3.25(2) 4_644 ?
Cs3 N6 3.257(18) 3 ?
Cs3 N13 3.315(16) . ?
Cs3 N11 3.34(2) 2_654 ?
Cs3 O2 3.39(2) 4_645 ?
Cs3 N11 3.49(2) . ?
Cs3 N7 3.572(16) 3 ?
Cs3 C9 3.61(2) 2_654 ?
Cs3 C4 3.677(18) . ?
Cs3 C5 3.69(2) 3 ?
N1 C9 1.29(2) . ?
N1 C3 1.34(3) . ?
N2 C2 1.32(2) . ?
N2 C5 1.34(3) . ?
N3 C2 1.33(3) . ?
N3 C3 1.35(3) . ?
N4 C2 1.40(3) . ?
N4 C6 1.41(3) . ?
N4 C4 1.42(2) . ?
N5 C4 1.34(3) . ?
N5 C3 1.35(3) . ?
N6 C1 1.31(3) . ?
N6 C5 1.38(3) . ?
N7 C6 1.28(2) . ?
N7 C5 1.36(3) . ?
N8 C6 1.32(3) . ?
N8 C8 1.35(3) . ?
N9 C7 1.29(3) . ?
N9 C8 1.35(2) . ?
N10 C7 1.16(3) . ?
N11 C9 1.16(3) . ?
N12 C1 1.13(3) . ?
N13 C4 1.31(3) . ?
N13 C8 1.36(3) . ?
O1 H1A 0.88(3) . ?
O1 H1B 0.88(3) . ?
O2 H2A 0.88(3) . ?
O2 H2B 0.88(3) . ?
O3 H3A 0.88(3) . ?
O3 H3B 0.89(3) . ?

loop_
_geom_torsion_atom_site_label_1
_geom_torsion_atom_site_label_2
_geom_torsion_atom_site_label_3
_geom_torsion_atom_site_label_4
_geom_torsion
_geom_torsion_site_symmetry_1
_geom_torsion_site_symmetry_2
_geom_torsion_site_symmetry_3
_geom_torsion_site_symmetry_4
_geom_torsion_publ_flag
Cs3 N12 C1 Cs1 131(2) 4_655 . . . ?
Cs2 N12 C1 Cs1 -137.7(9) 2_665 . . . ?
Cs3 N12 C1 Cs2 -91.8(18) 4_655 . . 2_665 ?
Cs1 N12 C1 Cs2 137.7(9) . . . 2_665 ?
C5 N6 C1 Cs1 -13(2) . . . . ?
Cs3 N6 C1 Cs1 102.0(13) 3_455 . . . ?
C5 N6 C1 Cs2 -152.2(15) . . . 2_665 ?
Cs3 N6 C1 Cs2 -36.9(15) 3_455 . . 2_665 ?
C5 N2 C2 N3 -179.2(18) . . . . ?
Cs1 N2 C2 N3 -16(2) . . . . ?
C5 N2 C2 N4 0(3) . . . . ?
Cs1 N2 C2 N4 163.2(14) . . . . ?
C5 N2 C2 Cs1 -164(2) . . . . ?
C3 N3 C2 N2 179.8(19) . . . . ?
Cs1 N3 C2 N2 -73(2) 3 . . . ?
Cs1 N3 C2 N2 14(2) . . . . ?
C3 N3 C2 N4 1(3) . . . . ?
Cs1 N3 C2 N4 107.9(18) 3 . . . ?
Cs1 N3 C2 N4 -165.4(16) . . . . ?
C3 N3 C2 Cs1 166.3(17) . . . . ?
Cs1 N3 C2 Cs1 -86.8(11) 3 . . . ?
C6 N4 C2 N2 -1(3) . . . . ?
C4 N4 C2 N2 -179.8(17) . . . . ?
C6 N4 C2 N3 178.2(17) . . . . ?
C4 N4 C2 N3 -1(3) . . . . ?
C6 N4 C2 Cs1 58(5) . . . . ?
C4 N4 C2 Cs1 -121(4) . . . . ?
C9 N1 C3 N5 -2(3) . . . . ?
Cs1 N1 C3 N5 126.4(16) 3 . . . ?
C9 N1 C3 N3 -178.4(18) . . . . ?
Cs1 N1 C3 N3 -50.4(17) 3 . . . ?
C9 N1 C3 Cs1 -128.0(19) . . . 3 ?
C4 N5 C3 N1 -178.1(16) . . . . ?
Cs3 N5 C3 N1 -26(3) . . . . ?
C4 N5 C3 N3 -2(3) . . . . ?
Cs3 N5 C3 N3 150.4(16) . . . . ?
C4 N5 C3 Cs1 -104(2) . . . 3 ?
Cs3 N5 C3 Cs1 48(3) . . . 3 ?
C2 N3 C3 N1 176.8(18) . . . . ?
Cs1 N3 C3 N1 44.8(16) 3 . . . ?
Cs1 N3 C3 N1 -31(3) . . . . ?
C2 N3 C3 N5 0(3) . . . . ?
Cs1 N3 C3 N5 -131.7(19) 3 . . . ?
Cs1 N3 C3 N5 153.0(18) . . . . ?
C2 N3 C3 Cs1 132.0(17) . . . 3 ?
Cs1 N3 C3 Cs1 -75(2) . . . 3 ?
C8 N13 C4 N5 -178.8(17) . . . . ?
Cs3 N13 C4 N5 -19.5(19) . . . . ?
Cs2 N13 C4 N5 66(2) 3_455 . . . ?
C8 N13 C4 N4 2(3) . . . . ?
Cs3 N13 C4 N4 161.1(15) . . . . ?
Cs2 N13 C4 N4 -113.4(17) 3_455 . . . ?
C8 N13 C4 Cs3 -159.3(18) . . . . ?
Cs2 N13 C4 Cs3 85.5(11) 3_455 . . . ?
C3 N5 C4 N13 -177.9(18) . . . . ?
Cs3 N5 C4 N13 20(2) . . . . ?
C3 N5 C4 N4 2(3) . . . . ?
Cs3 N5 C4 N4 -160.3(14) . . . . ?
C3 N5 C4 Cs3 162(2) . . . . ?
C2 N4 C4 N13 179.0(18) . . . . ?
C6 N4 C4 N13 0(3) . . . . ?
C2 N4 C4 N5 0(3) . . . . ?
C6 N4 C4 N5 -179.5(18) . . . . ?
C2 N4 C4 Cs3 -79(5) . . . . ?
C6 N4 C4 Cs3 102(4) . . . . ?
C2 N2 C5 N7 1(3) . . . . ?
Cs1 N2 C5 N7 -157.3(14) . . . . ?
C2 N2 C5 N6 -176.0(19) . . . . ?
Cs1 N2 C5 N6 26(3) . . . . ?
C2 N2 C5 Cs3 106(2) . . . 3_455 ?
Cs1 N2 C5 Cs3 -52(3) . . . 3_455 ?
C6 N7 C5 N2 -1(3) . . . . ?
Cs2 N7 C5 N2 -151.7(17) . . . . ?
Cs3 N7 C5 N2 137(2) 3_455 . . . ?
C6 N7 C5 N6 176.4(18) . . . . ?
Cs2 N7 C5 N6 25(3) . . . . ?
Cs3 N7 C5 N6 -46.2(17) 3_455 . . . ?
C6 N7 C5 Cs3 -137.4(18) . . . 3_455 ?
Cs2 N7 C5 Cs3 71.6(19) . . . 3_455 ?
C1 N6 C5 N2 -4(3) . . . . ?
Cs3 N6 C5 N2 -130.2(18) 3_455 . . . ?
C1 N6 C5 N7 178.3(18) . . . . ?
Cs3 N6 C5 N7 52.5(18) 3_455 . . . ?
C1 N6 C5 Cs3 125.8(19) . . . 3_455 ?
C5 N7 C6 N8 -177.7(19) . . . . ?
Cs2 N7 C6 N8 -14(2) . . . . ?
Cs3 N7 C6 N8 70(3) 3_455 . . . ?
C5 N7 C6 N4 0(3) . . . . ?
Cs2 N7 C6 N4 163.0(15) . . . . ?
Cs3 N7 C6 N4 -112.3(19) 3_455 . . . ?
C5 N7 C6 Cs2 -163.4(19) . . . . ?
Cs3 N7 C6 Cs2 84.7(14) 3_455 . . . ?
C8 N8 C6 N7 -179.8(19) . . . . ?
Cs2 N8 C6 N7 16(2) . . . . ?
C8 N8 C6 N4 3(3) . . . . ?
Cs2 N8 C6 N4 -161.7(14) . . . . ?
C8 N8 C6 Cs2 165(2) . . . . ?
C2 N4 C6 N7 1(3) . . . . ?
C4 N4 C6 N7 -179.8(17) . . . . ?
C2 N4 C6 N8 178.5(17) . . . . ?
C4 N4 C6 N8 -2(3) . . . . ?
C2 N4 C6 Cs2 107(4) . . . . ?
C4 N4 C6 Cs2 -73(5) . . . . ?
Cs1 N10 C7 Cs1 105.9(16) 1_554 . . 3_554 ?
Cs2 N10 C7 Cs1 -148.6(8) . . . 3_554 ?
Cs1 N10 C7 Cs2 -105.5(15) 1_554 . . . ?
Cs1 N10 C7 Cs2 148.6(8) 3_554 . . . ?
C8 N9 C7 Cs1 160.2(15) . . . 3_554 ?
Cs2 N9 C7 Cs1 -82.0(15) 3_455 . . 3_554 ?
C8 N9 C7 Cs2 12(2) . . . . ?
Cs2 N9 C7 Cs2 130.2(10) 3_455 . . . ?
C6 N8 C8 N9 179.9(18) . . . . ?
Cs2 N8 C8 N9 -22(3) . . . . ?
C6 N8 C8 N13 -1(3) . . . . ?
Cs2 N8 C8 N13 156.7(14) . . . . ?
C6 N8 C8 Cs2 93(2) . . . 3_455 ?
Cs2 N8 C8 Cs2 -108.7(18) . . . 3_455 ?
C7 N9 C8 N8 2(3) . . . . ?
Cs2 N9 C8 N8 -133.5(16) 3_455 . . . ?
C7 N9 C8 N13 -177.5(19) . . . . ?
Cs2 N9 C8 N13 47.4(16) 3_455 . . . ?
C7 N9 C8 Cs2 135(2) . . . 3_455 ?
C4 N13 C8 N8 -1(3) . . . . ?
Cs3 N13 C8 N8 -145.4(17) . . . . ?
Cs2 N13 C8 N8 133.2(19) 3_455 . . . ?
C4 N13 C8 N9 177.7(18) . . . . ?
Cs3 N13 C8 N9 34(3) . . . . ?
Cs2 N13 C8 N9 -47.8(16) 3_455 . . . ?
C4 N13 C8 Cs2 -134.5(17) . . . 3_455 ?
Cs3 N13 C8 Cs2 81.4(18) . . . 3_455 ?
Cs2 N11 C9 Cs3 -88(2) 4_645 . . 2_655 ?
Cs3 N11 C9 Cs3 179.1(8) . . . 2_655 ?
Cs2 N11 C9 Cs3 93(2) 4_645 . . . ?
Cs3 N11 C9 Cs3 -179.1(8) 2_655 . . . ?
C3 N1 C9 Cs3 -161.9(13) . . . 2_655 ?
Cs1 N1 C9 Cs3 80.9(12) 3 . . 2_655 ?
C3 N1 C9 Cs3 18(2) . . . . ?
Cs1 N1 C9 Cs3 -98.9(12) 3 . . . ?
